data_4504783
loop_
_publ_author_name
'George, Sumod'
'Goldberg, Israel'

_publ_section_title
;
 Self-Assembly of Supramolecular Porphyrin Arrays by Hydrogen
 Bonding:&#x2009; New Structures and Reflections
;
_journal_issue 3
_journal_name_full 'Crystal Growth &amp; Design'
_journal_page_first 755
_journal_paper_doi 10.1021/cg050624m
_journal_volume 6
_journal_year 2006
_chemical_formula_moiety 'C48 H31 Mn N4 O8, 2(C2 H2 Cl4)'
_chemical_formula_sum 'C52 H35 Cl8 Mn N4 O10'
_chemical_formula_weight 1214.38
_chemical_name_systematic
; 
 ? 
;
_space_group_IT_number 2
_symmetry_cell_setting triclinic
_symmetry_space_group_name_Hall '-P 1'
_symmetry_space_group_name_H-M 'P -1'
_atom_sites_solution_hydrogens geom
_atom_sites_solution_primary direct
_atom_sites_solution_secondary difmap
_audit_creation_method SHELXL-97
_cell_angle_alpha 100.1030(10)
_cell_angle_beta 97.2520(11)
_cell_angle_gamma 107.2940(11)
_cell_formula_units_Z 2
_cell_length_a 9.42650(10)
_cell_length_b 15.2987(3)
_cell_length_c 20.0481(4)
_cell_measurement_reflns_used 7551
_cell_measurement_temperature 110(2)
_cell_measurement_theta_max 25.0
_cell_measurement_theta_min 2.34
_cell_volume 2668.31(8)
_computing_cell_refinement Denzo
_computing_data_collection 'Collect, Nonius B.V.'
_computing_data_reduction Denzo
_computing_structure_refinement 'SHELXL-97 (Sheldrick, 1997)'
_computing_structure_solution SIR-97
_diffrn_ambient_temperature 110(2)
_diffrn_detector_area_resol_mean '56 microns'
_diffrn_measured_fraction_theta_full 0.998
_diffrn_measured_fraction_theta_max 0.998
_diffrn_measurement_device_type 'Nonius KappaCCD'
_diffrn_measurement_method '1 deg. Phi & Omega scans'
_diffrn_radiation_monochromator graphite
_diffrn_radiation_source 'fine-focus sealed tube'
_diffrn_radiation_type MoK\a
_diffrn_radiation_wavelength 0.71073
_diffrn_reflns_av_R_equivalents 0.0350
_diffrn_reflns_av_sigmaI/netI 0.0428
_diffrn_reflns_limit_h_max 11
_diffrn_reflns_limit_h_min 0
_diffrn_reflns_limit_k_max 17
_diffrn_reflns_limit_k_min -18
_diffrn_reflns_limit_l_max 23
_diffrn_reflns_limit_l_min -23
_diffrn_reflns_number 17511
_diffrn_reflns_theta_full 25.00
_diffrn_reflns_theta_max 25.00
_diffrn_reflns_theta_min 2.34
_exptl_absorpt_coefficient_mu 0.710
_exptl_absorpt_correction_type none
_exptl_crystal_colour purple
_exptl_crystal_density_diffrn 1.511
_exptl_crystal_density_method 'not measured'
_exptl_crystal_description prism
_exptl_crystal_F_000 1232
_exptl_crystal_size_max 0.35
_exptl_crystal_size_mid 0.25
_exptl_crystal_size_min 0.20
_refine_diff_density_max 0.541
_refine_diff_density_min -0.711
_refine_diff_density_rms 0.075
_refine_ls_extinction_method none
_refine_ls_goodness_of_fit_ref 1.137
_refine_ls_hydrogen_treatment constr
_refine_ls_matrix_type fullcycle
_refine_ls_number_parameters 790
_refine_ls_number_reflns 9383
_refine_ls_number_restraints 2
_refine_ls_restrained_S_all 1.150
_refine_ls_R_factor_all 0.0773
_refine_ls_R_factor_gt 0.0621
_refine_ls_shift/su_max 0.085
_refine_ls_shift/su_mean 0.014
_refine_ls_structure_factor_coef Fsqd
_refine_ls_weighting_details 'calc w=1/[\s^2^(Fo^2^)+(0.0386P)^2^+7.2858P] where P=(Fo^2^+2Fc^2^)/3'
_refine_ls_weighting_scheme calc
_refine_ls_wR_factor_gt 0.1393
_refine_ls_wR_factor_ref 0.1467
_reflns_number_gt 7684
_reflns_number_total 9383
_reflns_threshold_expression >2sigma(I)
_cod_data_source_file cg050624msi20051123_105901.cif
_cod_data_source_block Compound-2
_cod_database_code 4504783

loop_
_symmetry_equiv_pos_as_xyz
'x, y, z'
'-x, -y, -z'

loop_
_atom_site_label
_atom_site_type_symbol
_atom_site_fract_x
_atom_site_fract_y
_atom_site_fract_z
_atom_site_U_iso_or_equiv
_atom_site_adp_type
_atom_site_occupancy
_atom_site_symmetry_multiplicity
_atom_site_calc_flag
_atom_site_refinement_flags
_atom_site_disorder_assembly
_atom_site_disorder_group
Mn Mn -0.04568(6) 0.19461(4) 0.25759(3) 0.02001(15) Uani 1 1 d . . .
C1 C 0.1221(4) 0.3840(3) 0.22793(18) 0.0230(8) Uani 1 1 d . . .
C2 C 0.2225(4) 0.4762(3) 0.2628(2) 0.0278(9) Uani 1 1 d . . .
H2 H 0.2719 0.5247 0.2417 0.033 Uiso 1 1 calc R . .
C3 C 0.2335(4) 0.4809(3) 0.3313(2) 0.0256(9) Uani 1 1 d . . .
H3 H 0.2919 0.5336 0.3672 0.031 Uiso 1 1 calc R . .
C4 C 0.1415(4) 0.3923(3) 0.34001(18) 0.0217(8) Uani 1 1 d . . .
C5 C 0.1199(4) 0.3697(3) 0.40363(18) 0.0208(8) Uani 1 1 d . . .
C6 C 0.0272(4) 0.2834(3) 0.41107(17) 0.0197(8) Uani 1 1 d . . .
C7 C -0.0135(4) 0.2642(3) 0.47500(18) 0.0231(8) Uani 1 1 d . . .
H7 H 0.0180 0.3071 0.5187 0.028 Uiso 1 1 calc R . .
C8 C -0.1042(4) 0.1745(3) 0.46161(18) 0.0218(8) Uani 1 1 d . . .
H8 H -0.1500 0.1427 0.4941 0.026 Uiso 1 1 calc R . .
C9 C -0.1198(4) 0.1349(3) 0.38944(18) 0.0197(8) Uani 1 1 d . . .
C10 C -0.1926(4) 0.0409(3) 0.35770(18) 0.0215(8) Uani 1 1 d . A .
C11 C -0.2066(4) 0.0038(3) 0.28731(19) 0.0219(8) Uani 1 1 d . . .
C12 C -0.2764(5) -0.0932(3) 0.2537(2) 0.0295(9) Uani 1 1 d . . .
H12 H -0.3143 -0.1435 0.2754 0.035 Uiso 1 1 calc R . .
C13 C -0.2785(5) -0.1002(3) 0.1856(2) 0.0314(10) Uani 1 1 d . . .
H13 H -0.3178 -0.1563 0.1505 0.038 Uiso 1 1 calc R . .
C14 C -0.2102(4) -0.0071(3) 0.17592(18) 0.0236(8) Uani 1 1 d . . .
C15 C -0.2004(4) 0.0172(3) 0.11269(18) 0.0250(9) Uani 1 1 d . . .
C16 C -0.1328(4) 0.1073(3) 0.10412(18) 0.0241(9) Uani 1 1 d . . .
C17 C -0.1383(4) 0.1339(3) 0.03919(18) 0.0283(9) Uani 1 1 d . . .
H17 H -0.1882 0.0937 -0.0045 0.034 Uiso 1 1 calc R . .
C18 C -0.0600(5) 0.2263(3) 0.05104(19) 0.0330(10) Uani 1 1 d . . .
H18 H -0.0440 0.2628 0.0173 0.040 Uiso 1 1 calc R . .
C19 C -0.0053(4) 0.2593(3) 0.12394(19) 0.0276(9) Uani 1 1 d . . .
C20 C 0.0830(4) 0.3511(3) 0.15672(19) 0.0271(9) Uani 1 1 d . B .
N21 N 0.0739(3) 0.3327(2) 0.27594(15) 0.0207(7) Uani 1 1 d . . .
N22 N -0.0420(3) 0.2040(2) 0.35879(14) 0.0192(7) Uani 1 1 d . . .
N23 N -0.1621(3) 0.0559(2) 0.23937(15) 0.0210(7) Uani 1 1 d . . .
N24 N -0.0528(3) 0.1856(2) 0.15641(15) 0.0223(7) Uani 1 1 d . . .
C25 C 0.2017(4) 0.4424(3) 0.46793(18) 0.0232(8) Uani 1 1 d . . .
C26 C 0.3051(4) 0.4235(3) 0.51467(18) 0.0242(8) Uani 1 1 d . . .
H26 H 0.3248 0.3656 0.5048 0.029 Uiso 1 1 calc R . .
C27 C 0.3793(4) 0.4891(3) 0.57562(18) 0.0228(8) Uani 1 1 d . . .
H27 H 0.4498 0.4761 0.6074 0.027 Uiso 1 1 calc R . .
C28 C 0.3508(4) 0.5743(3) 0.59044(18) 0.0219(8) Uani 1 1 d . . .
C29 C 0.2502(4) 0.5933(3) 0.54333(19) 0.0246(8) Uani 1 1 d . . .
H29 H 0.2320 0.6517 0.5528 0.029 Uiso 1 1 calc R . .
C30 C 0.1753(4) 0.5279(3) 0.48233(19) 0.0247(8) Uani 1 1 d . . .
H30 H 0.1061 0.5415 0.4504 0.030 Uiso 1 1 calc R . .
C31 C 0.4249(4) 0.6439(3) 0.65699(18) 0.0230(9) Uani 1 1 d . . .
O32 O 0.4229(3) 0.72620(18) 0.66455(13) 0.0280(6) Uani 1 1 d . . .
O33 O 0.4863(3) 0.61348(18) 0.70486(12) 0.0270(6) Uani 1 1 d . . .
C34 C -0.2542(4) -0.0240(3) 0.40257(18) 0.0238(8) Uani 1 1 d . . .
C35A C -0.1835(9) -0.0791(6) 0.4264(4) 0.0269(18) Uani 0.50 1 d P A 1
H35A H -0.0952 -0.0831 0.4098 0.032 Uiso 0.50 1 calc PR A 1
C36A C -0.2323(9) -0.1304(6) 0.4740(4) 0.0305(19) Uani 0.50 1 d P A 1
H36A H -0.1757 -0.1672 0.4899 0.037 Uiso 0.50 1 calc PR A 1
C38A C -0.4445(9) -0.0755(6) 0.4719(4) 0.0281(18) Uani 0.50 1 d P A 1
H38A H -0.5364 -0.0766 0.4870 0.034 Uiso 0.50 1 calc PR A 1
C39A C -0.3959(9) -0.0237(6) 0.4259(4) 0.0308(19) Uani 0.50 1 d P A 1
H39A H -0.4527 0.0124 0.4089 0.037 Uiso 0.50 1 calc PR A 1
C37 C -0.3557(4) -0.1294(3) 0.49782(18) 0.0235(8) Uani 1 1 d . . .
C40 C -0.3973(5) -0.1773(3) 0.55429(19) 0.0251(9) Uani 1 1 d . A .
O41 O -0.3123(3) -0.2071(2) 0.58741(15) 0.0357(7) Uani 1 1 d . . .
O42 O -0.5336(3) -0.1828(2) 0.56624(16) 0.0388(8) Uani 1 1 d . . .
H42 H -0.5523 -0.2141 0.5976 0.050(17) Uiso 1 1 d R A .
C43 C -0.2727(4) -0.0575(3) 0.04777(18) 0.0260(9) Uani 1 1 d . . .
C44 C -0.1831(5) -0.0864(3) 0.0049(2) 0.0402(12) Uani 1 1 d . . .
H44 H -0.0762 -0.0633 0.0191 0.048 Uiso 1 1 calc R . .
C45 C -0.2475(5) -0.1487(4) -0.0587(2) 0.0420(12) Uani 1 1 d . . .
H45 H -0.1849 -0.1658 -0.0886 0.050 Uiso 1 1 calc R . .
C46 C -0.4034(4) -0.1856(3) -0.07798(19) 0.0283(9) Uani 1 1 d . . .
C47 C -0.4939(4) -0.1582(3) -0.0354(2) 0.0279(9) Uani 1 1 d . . .
H47 H -0.6009 -0.1835 -0.0490 0.033 Uiso 1 1 calc R . .
C48 C -0.4295(4) -0.0938(3) 0.0273(2) 0.0285(9) Uani 1 1 d . . .
H48 H -0.4924 -0.0747 0.0562 0.034 Uiso 1 1 calc R . .
C49 C -0.4749(4) -0.2571(3) -0.14466(19) 0.0247(9) Uani 1 1 d . . .
O50 O -0.6107(3) -0.30519(18) -0.15392(12) 0.0264(6) Uani 1 1 d . . .
O51 O -0.3899(3) -0.2652(2) -0.18871(13) 0.0338(7) Uani 1 1 d . . .
H51 H -0.4409 -0.3087 -0.2307 0.05(2) Uiso 1 1 d R . .
C52 C 0.1405(5) 0.4174(3) 0.1123(2) 0.0398(12) Uani 1 1 d . . .
C53A C 0.1089(9) 0.4846(6) 0.1008(4) 0.0312(19) Uani 0.50 1 d P B 3
H53A H 0.0392 0.5025 0.1258 0.037 Uiso 0.50 1 calc PR B 3
C54A C 0.1650(9) 0.5408(6) 0.0532(4) 0.0282(18) Uani 0.50 1 d P B 3
H54A H 0.1329 0.5931 0.0483 0.034 Uiso 0.50 1 calc PR B 3
C55A C 0.2640(9) 0.5185(5) 0.0153(4) 0.0224(16) Uani 0.50 1 d PD B 3
C56A C 0.3120(9) 0.4433(6) 0.0239(4) 0.0274(18) Uani 0.50 1 d P B 3
H56A H 0.3852 0.4294 -0.0008 0.033 Uiso 0.50 1 calc PR B 3
C57A C 0.2533(9) 0.3876(5) 0.0687(4) 0.0250(17) Uani 0.50 1 d P B 3
H57A H 0.2805 0.3335 0.0728 0.030 Uiso 0.50 1 calc PR B 3
C58A C 0.320(2) 0.5674(13) -0.0410(8) 0.047(8) Uani 0.50 1 d PD B 3
O59A O 0.4286(7) 0.5568(5) -0.0638(3) 0.0417(16) Uani 0.50 1 d P B 3
O60A O 0.2576(7) 0.6246(4) -0.0546(3) 0.0345(15) Uani 0.50 1 d P B 3
H60A H 0.3066 0.6507 -0.0915 0.041 Uiso 0.50 1 d P C 3
O61 O 0.1795(3) 0.16514(19) 0.26938(13) 0.0260(6) Uani 1 1 d . . .
H61A H 0.2411 0.1862 0.2403 0.033(13) Uiso 1 1 d R . .
H61B H 0.2475 0.1776 0.3098 0.05(2) Uiso 1 1 d R . .
O62 O -0.2599(3) 0.2220(2) 0.24317(13) 0.0287(6) Uani 1 1 d . . .
H62A H -0.3011 0.2347 0.2768 0.038(13) Uiso 1 1 d R . .
H62B H -0.2779 0.2529 0.2136 0.040(14) Uiso 1 1 d R . .
C63 C 0.1543(6) -0.1200(3) 0.2730(2) 0.0447(12) Uani 1 1 d . . .
H63 H 0.0432 -0.1550 0.2600 0.054 Uiso 1 1 calc R . .
C64 C 0.1934(6) -0.0518(4) 0.2266(3) 0.0490(13) Uani 1 1 d . . .
H64 H 0.1411 -0.0044 0.2372 0.059 Uiso 1 1 calc R . .
Cl65 Cl 0.19304(15) -0.05587(10) 0.35934(6) 0.0550(4) Uani 1 1 d . . .
Cl66 Cl 0.2504(2) -0.20281(11) 0.26505(9) 0.0713(4) Uani 1 1 d . . .
Cl67 Cl 0.38963(16) 0.00922(10) 0.23956(8) 0.0608(4) Uani 1 1 d . . .
Cl68 Cl 0.1192(2) -0.11468(13) 0.13967(7) 0.0803(5) Uani 1 1 d . . .
C69 C -0.2547(6) -0.4149(4) 0.2731(3) 0.0552(14) Uani 1 1 d . . .
H69 H -0.3458 -0.4568 0.2859 0.066 Uiso 1 1 calc R . .
C70 C -0.2950(6) -0.4116(4) 0.1992(3) 0.0611(16) Uani 1 1 d . . .
H70 H -0.3232 -0.4767 0.1704 0.073 Uiso 1 1 calc R . .
Cl71 Cl -0.20212(19) -0.30263(10) 0.32929(7) 0.0652(4) Uani 1 1 d . . .
Cl72 Cl -0.10896(18) -0.46452(12) 0.28239(9) 0.0709(4) Uani 1 1 d . . .
Cl73 Cl -0.14726(17) -0.33805(10) 0.16876(7) 0.0630(4) Uani 1 1 d . . .
Cl74 Cl -0.45877(17) -0.37294(12) 0.18853(9) 0.0766(5) Uani 1 1 d . . .
C35B C -0.1454(9) -0.0454(6) 0.4474(4) 0.0290(18) Uani 0.50 1 d P A 2
H35B H -0.0411 -0.0242 0.4448 0.035 Uiso 0.50 1 calc PR A 2
C36B C -0.1955(9) -0.0983(6) 0.4952(4) 0.0294(18) Uani 0.50 1 d P A 2
H36B H -0.1256 -0.1137 0.5256 0.035 Uiso 0.50 1 calc PR A 2
C38B C -0.4532(9) -0.1160(6) 0.4494(4) 0.0290(18) Uani 0.50 1 d P A 2
H38B H -0.5589 -0.1429 0.4470 0.035 Uiso 0.50 1 calc PR A 2
C39B C -0.3999(9) -0.0617(6) 0.4014(4) 0.0296(18) Uani 0.50 1 d P A 2
H39B H -0.4710 -0.0525 0.3676 0.035 Uiso 0.50 1 calc PR A 2
C53B C 0.0911(9) 0.5079(5) 0.1251(4) 0.0254(17) Uani 0.50 1 d P B 4
H53B H 0.0303 0.5177 0.1581 0.031 Uiso 0.50 1 calc PR B 4
C54B C 0.1410(9) 0.5714(6) 0.0858(4) 0.0294(18) Uani 0.50 1 d P B 4
H54B H 0.1181 0.6284 0.0928 0.035 Uiso 0.50 1 calc PR B 4
C55B C 0.2253(9) 0.5534(6) 0.0356(4) 0.0276(18) Uani 0.50 1 d P B 4
C56B C 0.2586(8) 0.4729(5) 0.0260(4) 0.0204(16) Uani 0.50 1 d P B 4
H56B H 0.3130 0.4593 -0.0090 0.024 Uiso 0.50 1 calc PR B 4
C57B C 0.2127(9) 0.4093(5) 0.0681(4) 0.0293(18) Uani 0.50 1 d P B 4
H57B H 0.2419 0.3545 0.0606 0.035 Uiso 0.50 1 calc PR B 4
C58B C 0.2713(9) 0.6230(5) -0.0086(5) 0.0284(18) Uani 0.50 1 d P B 4
O59B O 0.2681(7) 0.6989(4) 0.0074(3) 0.0456(16) Uani 0.50 1 d PD B 4
O60B O 0.3240(6) 0.5898(4) -0.0548(4) 0.048(2) Uani 0.50 1 d PD B 4
H60B H 0.3484 0.6291 -0.0919 0.058 Uiso 0.50 1 d P D 4

loop_
_atom_site_aniso_label
_atom_site_aniso_U_11
_atom_site_aniso_U_22
_atom_site_aniso_U_33
_atom_site_aniso_U_23
_atom_site_aniso_U_13
_atom_site_aniso_U_12
Mn 0.0232(3) 0.0199(3) 0.0110(3) 0.0017(2) 0.0035(2) -0.0008(2)
C1 0.025(2) 0.022(2) 0.0176(18) 0.0073(15) 0.0023(15) -0.0006(16)
C2 0.028(2) 0.022(2) 0.027(2) 0.0091(17) 0.0031(17) -0.0023(17)
C3 0.025(2) 0.020(2) 0.023(2) 0.0009(16) 0.0005(16) -0.0008(16)
C4 0.0225(19) 0.021(2) 0.0179(18) 0.0023(15) 0.0012(15) 0.0048(16)
C5 0.0227(19) 0.022(2) 0.0126(17) -0.0018(15) -0.0014(15) 0.0051(16)
C6 0.0209(18) 0.022(2) 0.0129(17) 0.0006(15) -0.0015(14) 0.0065(16)
C7 0.029(2) 0.026(2) 0.0115(17) 0.0002(15) 0.0004(15) 0.0083(17)
C8 0.025(2) 0.028(2) 0.0147(17) 0.0066(15) 0.0084(15) 0.0099(17)
C9 0.0206(18) 0.023(2) 0.0158(17) 0.0063(15) 0.0055(15) 0.0049(16)
C10 0.0216(19) 0.025(2) 0.0171(18) 0.0074(15) 0.0061(15) 0.0047(16)
C11 0.0223(19) 0.019(2) 0.0199(18) 0.0031(15) 0.0053(15) 0.0010(16)
C12 0.036(2) 0.017(2) 0.028(2) 0.0048(16) 0.0085(18) -0.0022(17)
C13 0.039(2) 0.019(2) 0.026(2) -0.0046(16) 0.0090(18) -0.0018(18)
C14 0.0228(19) 0.025(2) 0.0156(18) -0.0016(15) 0.0061(15) -0.0009(16)
C15 0.0209(19) 0.029(2) 0.0159(18) -0.0041(16) 0.0063(15) -0.0018(17)
C16 0.0182(19) 0.032(2) 0.0140(18) -0.0015(16) 0.0050(15) -0.0011(17)
C17 0.023(2) 0.039(2) 0.0095(17) -0.0009(16) 0.0002(15) -0.0035(18)
C18 0.031(2) 0.046(3) 0.0141(18) 0.0113(18) 0.0038(17) -0.002(2)
C19 0.026(2) 0.033(2) 0.0169(18) 0.0082(17) 0.0043(16) -0.0013(18)
C20 0.029(2) 0.028(2) 0.0195(19) 0.0107(17) 0.0021(16) -0.0002(18)
N21 0.0235(16) 0.0204(17) 0.0138(15) 0.0045(12) 0.0017(13) 0.0009(13)
N22 0.0221(16) 0.0170(16) 0.0138(14) 0.0014(12) 0.0028(12) 0.0009(13)
N23 0.0221(16) 0.0230(17) 0.0137(14) 0.0021(13) 0.0068(13) 0.0009(13)
N24 0.0237(16) 0.0226(17) 0.0137(15) 0.0016(13) 0.0038(13) -0.0012(14)
C25 0.026(2) 0.021(2) 0.0145(17) -0.0003(15) 0.0016(15) -0.0009(16)
C26 0.030(2) 0.022(2) 0.0184(18) 0.0022(15) 0.0021(16) 0.0069(17)
C27 0.026(2) 0.022(2) 0.0166(18) 0.0025(15) 0.0010(15) 0.0050(16)
C28 0.025(2) 0.0195(19) 0.0140(17) 0.0008(15) 0.0048(15) -0.0020(16)
C29 0.032(2) 0.0171(19) 0.0212(19) 0.0011(15) 0.0074(17) 0.0047(17)
C30 0.028(2) 0.023(2) 0.0200(19) 0.0038(16) 0.0010(16) 0.0057(17)
C31 0.023(2) 0.022(2) 0.0165(18) 0.0012(16) 0.0083(16) -0.0033(16)
O32 0.0474(17) 0.0155(14) 0.0161(13) 0.0011(10) 0.0126(12) 0.0017(12)
O33 0.0351(15) 0.0229(15) 0.0140(13) -0.0027(11) 0.0007(11) 0.0016(12)
C34 0.029(2) 0.021(2) 0.0174(18) 0.0038(15) 0.0058(16) 0.0022(17)
C35A 0.022(4) 0.028(4) 0.032(4) 0.012(4) 0.010(3) 0.006(3)
C36A 0.029(4) 0.037(5) 0.032(4) 0.017(4) 0.006(4) 0.016(4)
C38A 0.027(4) 0.031(4) 0.041(5) 0.023(4) 0.021(4) 0.015(4)
C39A 0.028(4) 0.037(5) 0.043(5) 0.026(4) 0.022(4) 0.018(4)
C37 0.030(2) 0.022(2) 0.0161(18) 0.0055(15) 0.0047(16) 0.0047(17)
C40 0.031(2) 0.019(2) 0.0197(19) 0.0018(16) 0.0077(17) 0.0000(17)
O41 0.0434(18) 0.0453(19) 0.0293(15) 0.0216(14) 0.0116(14) 0.0208(15)
O42 0.0323(17) 0.0472(19) 0.0429(18) 0.0319(16) 0.0142(14) 0.0065(14)
C43 0.025(2) 0.028(2) 0.0146(18) -0.0039(16) 0.0054(16) -0.0023(17)
C44 0.020(2) 0.060(3) 0.022(2) -0.014(2) 0.0023(17) 0.000(2)
C45 0.022(2) 0.060(3) 0.027(2) -0.019(2) 0.0067(18) 0.005(2)
C46 0.024(2) 0.029(2) 0.0181(19) -0.0103(16) -0.0024(16) 0.0000(17)
C47 0.023(2) 0.029(2) 0.023(2) -0.0010(17) 0.0022(16) 0.0010(17)
C48 0.026(2) 0.029(2) 0.024(2) -0.0036(17) 0.0095(17) 0.0030(18)
C49 0.027(2) 0.024(2) 0.0163(18) 0.0000(16) -0.0025(16) 0.0035(17)
O50 0.0288(15) 0.0254(15) 0.0135(12) 0.0040(11) -0.0008(11) -0.0058(12)
O51 0.0250(15) 0.0422(18) 0.0189(14) -0.0120(12) 0.0007(12) 0.0006(13)
C52 0.038(3) 0.041(3) 0.024(2) 0.018(2) -0.0076(19) -0.011(2)
C53A 0.029(4) 0.035(5) 0.024(4) -0.004(4) 0.007(3) 0.008(4)
C54A 0.036(5) 0.028(4) 0.028(4) 0.012(3) 0.010(4) 0.016(4)
C55A 0.029(4) 0.017(4) 0.018(4) 0.013(3) 0.000(3) -0.002(3)
C56A 0.035(4) 0.033(5) 0.021(4) 0.009(3) 0.012(3) 0.015(4)
C57A 0.041(5) 0.022(4) 0.020(4) 0.016(3) 0.021(4) 0.011(4)
C58A 0.053(12) 0.048(15) 0.041(15) -0.012(15) -0.010(14) 0.004(11)
O59A 0.043(4) 0.054(4) 0.042(4) 0.031(3) 0.024(3) 0.017(3)
O60A 0.038(3) 0.045(4) 0.020(3) 0.002(3) 0.004(2) -0.001(3)
O61 0.0226(14) 0.0326(16) 0.0214(13) 0.0077(12) 0.0075(12) 0.0045(12)
O62 0.0322(15) 0.0381(17) 0.0189(13) 0.0099(13) 0.0094(12) 0.0122(13)
C63 0.049(3) 0.043(3) 0.037(3) 0.003(2) 0.005(2) 0.011(2)
C64 0.056(3) 0.046(3) 0.041(3) 0.006(2) 0.011(2) 0.011(3)
Cl65 0.0476(7) 0.0710(9) 0.0327(6) -0.0015(6) 0.0081(5) 0.0067(6)
Cl66 0.0888(11) 0.0492(9) 0.0809(11) 0.0151(8) 0.0177(9) 0.0292(8)
Cl67 0.0564(8) 0.0565(9) 0.0712(9) 0.0201(7) 0.0261(7) 0.0122(7)
Cl68 0.1067(13) 0.0899(12) 0.0306(7) 0.0101(7) 0.0113(8) 0.0146(10)
C69 0.059(3) 0.043(3) 0.056(3) 0.024(3) 0.008(3) -0.001(3)
C70 0.061(4) 0.046(3) 0.053(3) 0.009(3) -0.003(3) -0.010(3)
Cl71 0.0929(11) 0.0542(9) 0.0395(7) 0.0140(6) 0.0058(7) 0.0115(8)
Cl72 0.0659(9) 0.0734(11) 0.0807(11) 0.0341(9) 0.0139(8) 0.0240(8)
Cl73 0.0713(9) 0.0582(9) 0.0420(7) 0.0099(6) 0.0125(7) -0.0044(7)
Cl74 0.0548(9) 0.0708(10) 0.0872(11) 0.0400(9) -0.0128(8) -0.0061(8)
C35B 0.023(4) 0.038(5) 0.030(4) 0.015(4) 0.010(3) 0.010(4)
C36B 0.034(4) 0.044(5) 0.022(4) 0.020(4) 0.016(3) 0.019(4)
C38B 0.028(4) 0.026(4) 0.029(4) 0.010(3) 0.006(3) 0.000(3)
C39B 0.037(5) 0.033(5) 0.024(4) 0.020(4) 0.007(4) 0.012(4)
C53B 0.028(4) 0.020(4) 0.028(4) 0.008(3) 0.004(3) 0.005(3)
C54B 0.027(4) 0.035(5) 0.025(4) 0.015(4) 0.006(3) 0.004(4)
C55B 0.032(4) 0.031(5) 0.021(4) 0.006(3) 0.010(3) 0.011(4)
C56B 0.020(4) 0.027(4) 0.016(3) 0.012(3) 0.011(3) 0.003(3)
C57B 0.038(5) 0.016(4) 0.029(4) 0.002(3) 0.001(4) 0.007(4)
C58B 0.026(4) 0.011(4) 0.049(5) 0.008(4) 0.011(4) 0.004(3)
O59B 0.052(4) 0.054(4) 0.042(4) 0.029(3) 0.025(3) 0.017(3)
O60B 0.024(3) 0.036(4) 0.056(5) -0.010(3) 0.012(3) 0.003(3)

loop_
_atom_type_symbol
_atom_type_description
_atom_type_scat_dispersion_real
_atom_type_scat_dispersion_imag
_atom_type_scat_source
C C 0.0033 0.0016 'International Tables Vol C Tables 4.2.6.8 and 6.1.1.4'
H H 0.0000 0.0000 'International Tables Vol C Tables 4.2.6.8 and 6.1.1.4'
O O 0.0106 0.0060 'International Tables Vol C Tables 4.2.6.8 and 6.1.1.4'
Mn Mn 0.3368 0.7283 'International Tables Vol C Tables 4.2.6.8 and 6.1.1.4'
Cl Cl 0.1484 0.1585 'International Tables Vol C Tables 4.2.6.8 and 6.1.1.4'
N N 0.0061 0.0033 'International Tables Vol C Tables 4.2.6.8 and 6.1.1.4'

loop_
_geom_angle_atom_site_label_1
_geom_angle_atom_site_label_2
_geom_angle_atom_site_label_3
_geom_angle
N24 Mn N22 179.03(16)
N24 Mn N21 89.61(15)
N22 Mn N21 90.47(15)
N24 Mn N23 90.39(15)
N22 Mn N23 89.54(15)
N21 Mn N23 179.04(16)
N24 Mn O62 87.21(15)
N22 Mn O62 91.83(14)
N21 Mn O62 92.02(15)
N23 Mn O62 88.94(15)
N24 Mn O61 91.14(14)
N22 Mn O61 89.83(14)
N21 Mn O61 88.08(14)
N23 Mn O61 90.96(14)
O62 Mn O61 178.34(12)
N21 C1 C20 125.5(4)
N21 C1 C2 109.6(4)
C20 C1 C2 124.9(4)
C3 C2 C1 107.2(4)
C3 C2 H2 126.4
C1 C2 H2 126.4
C2 C3 C4 107.6(4)
C2 C3 H3 126.2
C4 C3 H3 126.2
N21 C4 C5 125.1(4)
N21 C4 C3 109.7(4)
C5 C4 C3 125.2(4)
C6 C5 C4 124.4(4)
C6 C5 C25 117.5(4)
C4 C5 C25 118.2(4)
N22 C6 C5 126.0(4)
N22 C6 C7 109.3(4)
C5 C6 C7 124.7(4)
C8 C7 C6 107.4(4)
C8 C7 H7 126.3
C6 C7 H7 126.3
C7 C8 C9 107.9(4)
C7 C8 H8 126.1
C9 C8 H8 126.1
N22 C9 C10 126.2(4)
N22 C9 C8 108.9(4)
C10 C9 C8 124.7(4)
C9 C10 C11 123.8(4)
C9 C10 C34 117.3(4)
C11 C10 C34 118.9(4)
N23 C11 C10 125.1(4)
N23 C11 C12 109.8(4)
C10 C11 C12 125.0(4)
C13 C12 C11 107.5(4)
C13 C12 H12 126.3
C11 C12 H12 126.3
C12 C13 C14 107.3(4)
C12 C13 H13 126.3
C14 C13 H13 126.3
N23 C14 C15 124.9(4)
N23 C14 C13 109.5(4)
C15 C14 C13 125.5(4)
C14 C15 C16 124.9(4)
C14 C15 C43 118.8(4)
C16 C15 C43 116.2(4)
N24 C16 C15 126.0(4)
N24 C16 C17 109.4(4)
C15 C16 C17 124.6(4)
C18 C17 C16 107.8(4)
C18 C17 H17 126.1
C16 C17 H17 126.1
C17 C18 C19 107.5(4)
C17 C18 H18 126.3
C19 C18 H18 126.3
N24 C19 C20 125.6(4)
N24 C19 C18 109.4(4)
C20 C19 C18 125.0(5)
C1 C20 C19 124.0(4)
C1 C20 C52 118.4(4)
C19 C20 C52 117.6(4)
C1 N21 C4 105.8(4)
C1 N21 Mn 127.2(3)
C4 N21 Mn 126.5(3)
C9 N22 C6 106.4(4)
C9 N22 Mn 126.7(3)
C6 N22 Mn 126.6(3)
C11 N23 C14 105.8(4)
C11 N23 Mn 127.4(3)
C14 N23 Mn 126.8(3)
C16 N24 C19 105.9(4)
C16 N24 Mn 126.1(3)
C19 N24 Mn 127.0(3)
C30 C25 C26 119.6(4)
C30 C25 C5 121.2(4)
C26 C25 C5 119.2(4)
C27 C26 C25 120.1(5)
C27 C26 H26 120.0
C25 C26 H26 120.0
C26 C27 C28 120.2(4)
C26 C27 H27 119.9
C28 C27 H27 119.9
C29 C28 C27 119.4(4)
C29 C28 C31 119.7(4)
C27 C28 C31 120.8(4)
C28 C29 C30 120.7(5)
C28 C29 H29 119.7
C30 C29 H29 119.7
C29 C30 C25 120.1(5)
C29 C30 H30 120.0
C25 C30 H30 120.0
O32 C31 O33 123.3(4)
O32 C31 C28 120.3(4)
O33 C31 C28 116.4(4)
C39B C34 C35B 120.4(5)
C35A C34 C39A 117.2(7)
C39B C34 C10 123.4(4)
C35A C34 C10 123.7(6)
C35B C34 C10 116.2(4)
C39A C34 C10 119.0(6)
C34 C35A C36A 123.2(9)
C34 C35A H35A 118.4
C36A C35A H35A 118.4
C37 C36A C35A 121.3(9)
C37 C36A H36A 119.4
C35A C36A H36A 119.4
C39A C38A C37 119.7(8)
C39A C38A H38A 120.1
C37 C38A H38A 120.1
C38A C39A C34 119.2(9)
C38A C39A H39A 120.4
C34 C39A H39A 120.4
C36A C37 C38A 119.3(7)
C38B C37 C36B 118.9(5)
C36A C37 C40 120.2(6)
C38B C37 C40 125.3(4)
C38A C37 C40 120.4(5)
C36B C37 C40 115.7(4)
O41 C40 O42 123.0(4)
O41 C40 C37 123.2(4)
O42 C40 C37 113.8(4)
C44 C43 C48 119.1(4)
C44 C43 C15 119.9(4)
C48 C43 C15 120.9(4)
C43 C44 C45 120.9(5)
C43 C44 H44 119.5
C45 C44 H44 119.5
C46 C45 C44 119.5(5)
C46 C45 H45 120.3
C44 C45 H45 120.3
C47 C46 C45 120.1(4)
C47 C46 C49 119.7(4)
C45 C46 C49 120.2(4)
C46 C47 C48 120.4(5)
C46 C47 H47 119.8
C48 C47 H47 119.8
C47 C48 C43 119.9(4)
C47 C48 H48 120.0
C43 C48 H48 120.0
O50 C49 O51 123.8(4)
O50 C49 C46 119.2(4)
O51 C49 C46 117.0(4)
C49 O51 H51 113.9
C57B C52 C20 129.0(6)
C53A C52 C20 131.8(8)
C53A C52 C57A 115.3(7)
C20 C52 C57A 112.8(6)
C57B C52 C53B 117.3(6)
C20 C52 C53B 113.6(4)
C52 C53A C54A 127.3(10)
C52 C53A H53A 116.3
C54A C53A H53A 116.3
C55A C54A C53A 119.3(9)
C55A C54A H54A 120.3
C53A C54A H54A 120.3
C54A C55A C56A 119.7(8)
C54A C55A C58A 124.0(10)
C56A C55A C58A 116.2(10)
C55A C56A C57A 120.3(9)
C55A C56A H56A 119.8
C57A C56A H56A 119.8
C56A C57A C52 118.0(8)
C56A C57A H57A 121.0
C52 C57A H57A 121.0
O60A C58A O59A 124.5(11)
O60A C58A C55A 114.5(14)
O59A C58A C55A 120.5(15)
C58A O60A H60A 105.0
Mn O61 H61A 116.1
Mn O61 H61B 126.7
H61A O61 H61B 102.1
Mn O62 H62A 121.4
Mn O62 H62B 120.0
H62A O62 H62B 108.6
C64 C63 Cl66 113.2(5)
C64 C63 Cl65 108.9(4)
Cl66 C63 Cl65 110.6(4)
C64 C63 H63 108.0
Cl66 C63 H63 108.0
Cl65 C63 H63 108.0
C63 C64 Cl67 113.0(5)
C63 C64 Cl68 108.3(4)
Cl67 C64 Cl68 111.7(3)
C63 C64 H64 107.9
Cl67 C64 H64 107.9
Cl68 C64 H64 107.9
C70 C69 Cl72 109.4(5)
C70 C69 Cl71 112.2(5)
Cl72 C69 Cl71 110.9(4)
C70 C69 H69 108.1
Cl72 C69 H69 108.1
Cl71 C69 H69 108.1
C69 C70 Cl73 113.9(5)
C69 C70 Cl74 109.0(5)
Cl73 C70 Cl74 109.4(4)
C69 C70 H70 108.1
Cl73 C70 H70 108.1
Cl74 C70 H70 108.1
C36B C35B C34 118.6(7)
C36B C35B H35B 120.7
C34 C35B H35B 120.7
C35B C36B C37 119.3(8)
C35B C36B H36B 120.4
C37 C36B H36B 120.4
C37 C38B C39B 120.5(8)
C37 C38B H38B 119.7
C39B C38B H38B 119.7
C34 C39B C38B 121.5(8)
C34 C39B H39B 119.2
C38B C39B H39B 119.2
C54B C53B C52 116.2(8)
C54B C53B H53B 121.9
C52 C53B H53B 121.9
C53B C54B C55B 120.7(9)
C53B C54B H54B 119.6
C55B C54B H54B 119.7
C56B C55B C54B 119.7(8)
C56B C55B C58B 121.5(8)
C54B C55B C58B 118.9(9)
C55B C56B C57B 119.8(8)
C55B C56B H56B 120.2
C57B C56B H56B 120.1
C52 C57B C56B 126.3(8)
C52 C57B H57B 116.8
C56B C57B H57B 116.9
O60B C58B O59B 129.1(9)
O60B C58B C55B 109.3(9)
O59B C58B C55B 121.0(9)
C58B O60B H60B 115.8

loop_
_geom_bond_atom_site_label_1
_geom_bond_atom_site_label_2
_geom_bond_distance
Mn N24 2.000(4)
Mn N22 2.004(4)
Mn N21 2.019(4)
Mn N23 2.021(4)
Mn O62 2.176(4)
Mn O61 2.290(3)
C1 N21 1.383(6)
C1 C20 1.390(7)
C1 C2 1.438(7)
C2 C3 1.351(7)
C2 H2 0.9500
C3 C4 1.429(7)
C3 H3 0.9500
C4 N21 1.387(6)
C4 C5 1.402(6)
C5 C6 1.395(7)
C5 C25 1.493(6)
C6 N22 1.382(6)
C6 C7 1.437(6)
C7 C8 1.343(7)
C7 H7 0.9500
C8 C9 1.438(6)
C8 H8 0.9500
C9 N22 1.383(6)
C9 C10 1.387(7)
C10 C11 1.399(6)
C10 C34 1.495(6)
C11 N23 1.380(6)
C11 C12 1.431(7)
C12 C13 1.347(7)
C12 H12 0.9500
C13 C14 1.437(7)
C13 H13 0.9500
C14 N23 1.384(6)
C14 C15 1.389(7)
C15 C16 1.387(7)
C15 C43 1.502(6)
C16 N24 1.387(6)
C16 C17 1.430(7)
C17 C18 1.347(7)
C17 H17 0.9500
C18 C19 1.433(7)
C18 H18 0.9500
C19 N24 1.389(6)
C19 C20 1.393(7)
C20 C52 1.492(7)
C25 C30 1.391(7)
C25 C26 1.394(7)
C26 C27 1.388(6)
C26 H26 0.9500
C27 C28 1.397(7)
C27 H27 0.9500
C28 C29 1.382(7)
C28 C31 1.492(6)
C29 C30 1.388(7)
C29 H29 0.9500
C30 H30 0.9500
C31 O32 1.248(6)
C31 O33 1.284(6)
C34 C39B 1.317(9)
C34 C35A 1.333(11)
C34 C35B 1.428(9)
C34 C39A 1.471(10)
C35A C36A 1.377(14)
C35A H35A 0.9500
C36A C37 1.315(11)
C36A H36A 0.9500
C38A C39A 1.355(13)
C38A C37 1.449(11)
C38A H38A 0.9500
C39A H39A 0.9500
C37 C38B 1.337(10)
C37 C36B 1.453(9)
C37 C40 1.485(6)
C40 O41 1.216(6)
C40 O42 1.318(6)
O42 H42 0.8593
C43 C44 1.385(7)
C43 C48 1.393(7)
C44 C45 1.392(7)
C44 H44 0.9500
C45 C46 1.384(7)
C45 H45 0.9500
C46 C47 1.378(7)
C46 C49 1.503(6)
C47 C48 1.393(7)
C47 H47 0.9500
C48 H48 0.9500
C49 O50 1.244(6)
C49 O51 1.279(6)
O51 H51 0.9476
C52 C57B 1.195(10)
C52 C53A 1.203(13)
C52 C57A 1.576(11)
C52 C53B 1.577(9)
C53A C54A 1.441(15)
C53A H53A 0.9500
C54A C55A 1.357(14)
C54A H54A 0.9500
C55A C56A 1.384(14)
C55A C58A 1.527(10)
C56A C57A 1.396(13)
C56A H56A 0.9500
C57A H57A 0.9500
C58A O60A 1.241(19)
C58A O59A 1.212(19)
O60A H60A 1.0008
O61 H61A 0.9009
O61 H61B 0.9248
O62 H62A 0.8416
O62 H62B 0.8510
C63 C64 1.512(9)
C63 Cl66 1.759(7)
C63 Cl65 1.768(6)
C63 H63 1.0000
C64 Cl67 1.769(7)
C64 Cl68 1.776(6)
C64 H64 1.0000
C69 C70 1.495(9)
C69 Cl72 1.762(8)
C69 Cl71 1.772(7)
C69 H69 1.0000
C70 Cl73 1.761(7)
C70 Cl74 1.811(8)
C70 H70 1.0000
C35B C36B 1.397(12)
C35B H35B 0.9500
C36B H36B 0.9500
C38B C39B 1.422(12)
C38B H38B 0.9500
C39B H39B 0.9500
C53B C54B 1.369(12)
C53B H53B 0.9500
C54B C55B 1.399(13)
C54B H54B 0.9500
C55B C56B 1.346(13)
C55B C58B 1.504(13)
C56B C57B 1.406(12)
C56B H56B 0.9500
C57B H57B 0.9500
C58B O60B 1.210(11)
C58B O59B 1.160(12)
O60B H60B 1.0426

loop_
_geom_hbond_atom_site_label_D
_geom_hbond_atom_site_label_H
_geom_hbond_atom_site_label_A
_geom_hbond_distance_DH
_geom_hbond_distance_HA
_geom_hbond_distance_DA
_geom_hbond_angle_DHA
_geom_hbond_site_symmetry_A
O42 H42 O32 0.86 1.75 2.611(5) 175.9 1_445
O51 H51 O33 0.95 1.52 2.462(4) 173.2 1_444
O60A H60A O50 1.00 1.69 2.691(7) 180.0 1_665
O60B H60B O50 1.04 1.74 2.784(9) 179.9 1_665
O61 H61A O51 0.90 2.07 2.958(5) 166.5 2
O61 H61B O41 0.92 2.00 2.865(5) 154.4 2_556
O62 H62A O32 0.84 1.89 2.709(5) 165.1 2_566
O62 H62B O50 0.85 1.92 2.735(5) 159.5 2_455
